data_7703325
loop_
_publ_author_name
'Beagan, Daniel M.'
'Carta, Veronica'
'Caulton, Kenneth G.'

_publ_section_title
;
 A reagent for heteroatom borylation, including iron mediated reductive
 deoxygenation of nitrate yielding a dinitrosyl complex.
;
_journal_issue 5
_journal_name_full 'Dalton transactions (Cambridge, England : 2003)'
_journal_page_first 1681
_journal_page_last 1687
_journal_paper_doi 10.1039/d0dt00077a
_journal_volume 49
_journal_year 2020
_chemical_formula_moiety '0.5(C22 H32 B2 N2 O4)'
_chemical_formula_sum 'C11 H16 B N O2'
_chemical_formula_weight 205.06
_chemical_name_systematic (Bpin)2bpy
_space_group_crystal_system monoclinic
_space_group_IT_number 14
_space_group_name_Hall '-P 2yn'
_space_group_name_H-M_alt 'P 1 21/n 1'
_atom_sites_solution_hydrogens geom
_atom_sites_solution_primary direct
_audit_creation_date 2019-05-08
_audit_creation_method
;
Olex2 1.2
(compiled 2018.05.29 svn.r3508 for OlexSys, GUI svn.r5506)
;
_audit_update_record
;
2019-09-03 deposited with the CCDC.	2020-01-14 downloaded from the CCDC.
;
_cell_angle_alpha 90
_cell_angle_beta 98.808(5)
_cell_angle_gamma 90
_cell_formula_units_Z 4
_cell_length_a 6.5143(6)
_cell_length_b 10.6792(9)
_cell_length_c 16.5422(14)
_cell_measurement_reflns_used 7792
_cell_measurement_temperature 293
_cell_measurement_theta_max 24.30
_cell_measurement_theta_min 3.14
_cell_volume 1137.23(17)
_computing_cell_refinement 'Apex3, (Bruker,2016)'
_computing_data_collection 'Apex3, (Bruker,2007)'
_computing_data_reduction 'Apex3, (Bruker,2016)'
_computing_molecular_graphics 'Olex2 (Dolomanov et al., 2009)'
_computing_publication_material 'Olex2 (Dolomanov et al., 2009)'
_computing_structure_refinement 'XL (Sheldrick, 2008)'
_computing_structure_solution 'XS (Sheldrick, 2008)'
_diffrn_ambient_temperature 293
_diffrn_measured_fraction_theta_full 1.000
_diffrn_measured_fraction_theta_max 1.000
_diffrn_measurement_device_type 'BRUKER APEX DUO'
_diffrn_radiation_type MoK\a
_diffrn_radiation_wavelength 0.71073
_diffrn_reflns_av_R_equivalents 0.0372
_diffrn_reflns_av_unetI/netI 0.0508
_diffrn_reflns_Laue_measured_fraction_full 1.000
_diffrn_reflns_Laue_measured_fraction_max 1.000
_diffrn_reflns_limit_h_max 8
_diffrn_reflns_limit_h_min -8
_diffrn_reflns_limit_k_max 13
_diffrn_reflns_limit_k_min 0
_diffrn_reflns_limit_l_max 21
_diffrn_reflns_limit_l_min 0
_diffrn_reflns_number 22487
_diffrn_reflns_point_group_measured_fraction_full 1.000
_diffrn_reflns_point_group_measured_fraction_max 1.000
_diffrn_reflns_theta_full 25.242
_diffrn_reflns_theta_max 27.493
_diffrn_reflns_theta_min 2.278
_exptl_absorpt_coefficient_mu 0.080
_exptl_absorpt_correction_T_max 1
_exptl_absorpt_correction_T_min 0.88
_exptl_absorpt_correction_type multi-scan
_exptl_absorpt_process_details 'Apex3, (Bruker,2016)'
_exptl_crystal_colour yellow
_exptl_crystal_colour_primary yellow
_exptl_crystal_density_diffrn 1.198
_exptl_crystal_density_meas ?
_exptl_crystal_density_method 'not measured'
_exptl_crystal_description block
_exptl_crystal_F_000 440
_exptl_crystal_preparation synthesized
_exptl_crystal_size_max 0.25
_exptl_crystal_size_mid 0.23
_exptl_crystal_size_min 0.12
_refine_diff_density_max 0.162
_refine_diff_density_min -0.206
_refine_diff_density_rms 0.044
_refine_ls_extinction_method none
_refine_ls_goodness_of_fit_ref 1.016
_refine_ls_hydrogen_treatment constr
_refine_ls_matrix_type full
_refine_ls_number_parameters 141
_refine_ls_number_reflns 4619
_refine_ls_number_restraints 0
_refine_ls_restrained_S_all 1.016
_refine_ls_R_factor_all 0.1102
_refine_ls_R_factor_gt 0.0550
_refine_ls_shift/su_max 0.001
_refine_ls_shift/su_mean 0.000
_refine_ls_structure_factor_coef Fsqd
_refine_ls_weighting_details 'w=1/[\s^2^(Fo^2^)+(0.1000P)^2^] where P=(Fo^2^+2Fc^2^)/3'
_refine_ls_weighting_scheme calc
_refine_ls_wR_factor_gt 0.1410
_refine_ls_wR_factor_ref 0.1765
_reflns_Friedel_coverage 0.000
_reflns_number_gt 2692
_reflns_number_total 4619
_reflns_threshold_expression 'I > 2\s(I)'
_cod_data_source_file d0dt00077a2.cif
_cod_data_source_block 19051_0m
_cod_depositor_comments
;
The following automatic conversions were performed:

data item '_exptl_crystal_density_meas' value 'not measured' was
changed to '?' -- the value is perceived as not measured.

Automatic conversion script
Id: cif_fix_values 7556 2019-12-06 15:28:31Z antanas 

 Adding full bibliography for 7703323--7703325.cif.
;
_cod_database_code 7703325
_shelx_shelxl_version_number 2017/1
_shelx_space_group_comment
;
The symmetry employed for this shelxl refinement is uniquely defined
by the following loop, which should always be used as a source of
symmetry information in preference to the above space-group names.
They are only intended as comments.
;
_olex2_refinement_description
;
1. Twinned data refinement
 Scales: 0.559(2)
 0.441(2)
2. Fixed Uiso
 At 1.2 times of:
  All C(H) groups
 At 1.5 times of:
  All C(H,H,H) groups
3.a Aromatic/amide H refined with riding coordinates:
 C5(H5), C6(H6), C7(H7), C8(H8)
3.b Idealised Me refined as rotating group:
 C12(H12A,H12B,H12C), C13(H13A,H13B,H13C), C14(H14A,H14B,H14C), C15(H15A,H15B,
 H15C)
;
_olex2_date_sample_data_collection 2019-05-03
_olex2_date_sample_submission 2019-05-03
_olex2_submission_original_sample_id dmb_19
_olex2_submission_special_instructions 'No special instructions were received'

loop_
_space_group_symop_operation_xyz
'x, y, z'
'-x+1/2, y+1/2, -z+1/2'
'-x, -y, -z'
'x-1/2, -y-1/2, z-1/2'

loop_
_atom_site_label
_atom_site_type_symbol
_atom_site_fract_x
_atom_site_fract_y
_atom_site_fract_z
_atom_site_U_iso_or_equiv
_atom_site_adp_type
_atom_site_occupancy
_atom_site_site_symmetry_order
_atom_site_calc_flag
_atom_site_refinement_flags_posn
N1 N 0.2163(3) 0.76591(15) 0.91191(10) 0.0422(5) Uani 1 1 d .
O2 O -0.0951(2) 0.86420(13) 0.83625(9) 0.0502(5) Uani 1 1 d .
O3 O 0.1952(2) 0.98583(14) 0.87039(9) 0.0547(5) Uani 1 1 d .
C4 C 0.4446(3) 0.55160(17) 0.98423(11) 0.0376(5) Uani 1 1 d .
C5 C 0.5311(4) 0.67527(19) 0.98118(13) 0.0489(6) Uani 1 1 d .
H5 H 0.669423 0.687241 1.003764 0.059 Uiso 1 1 calc R
C6 C 0.2254(3) 0.54795(19) 0.94933(12) 0.0438(6) Uani 1 1 d .
H6 H 0.153799 0.472712 0.949972 0.053 Uiso 1 1 calc R
C7 C 0.1239(3) 0.64840(19) 0.91655(12) 0.0440(6) Uani 1 1 d .
H7 H -0.016286 0.639995 0.895584 0.053 Uiso 1 1 calc R
C8 C 0.4242(4) 0.7733(2) 0.94786(13) 0.0517(6) Uani 1 1 d .
H8 H 0.490987 0.850337 0.948544 0.062 Uiso 1 1 calc R
B9 B 0.1059(4) 0.8709(2) 0.87321(15) 0.0425(6) Uani 1 1 d .
C10 C -0.1342(4) 0.9818(2) 0.79015(13) 0.0468(6) Uani 1 1 d .
C11 C 0.0277(3) 1.0715(2) 0.83792(13) 0.0493(6) Uani 1 1 d .
C12 C -0.3573(4) 1.0200(2) 0.78883(16) 0.0693(8) Uani 1 1 d .
H12A H -0.446716 0.961448 0.756468 0.104 Uiso 1 1 calc GR
H12B H -0.378618 1.102181 0.765508 0.104 Uiso 1 1 calc GR
H12C H -0.388715 1.020770 0.843660 0.104 Uiso 1 1 calc GR
C13 C -0.0502(4) 1.1298(2) 0.91189(15) 0.0759(8) Uani 1 1 d .
H13A H -0.115608 1.066494 0.940356 0.114 Uiso 1 1 calc GR
H13B H -0.148755 1.194562 0.893871 0.114 Uiso 1 1 calc GR
H13C H 0.064957 1.164860 0.947947 0.114 Uiso 1 1 calc GR
C14 C 0.1135(4) 1.1704(2) 0.78774(17) 0.0772(9) Uani 1 1 d .
H14A H 0.213227 1.220251 0.822507 0.116 Uiso 1 1 calc GR
H14B H 0.002436 1.223013 0.762375 0.116 Uiso 1 1 calc GR
H14C H 0.179573 1.131213 0.746279 0.116 Uiso 1 1 calc GR
C15 C -0.0900(4) 0.9546(2) 0.70403(15) 0.0809(9) Uani 1 1 d .
H15A H 0.052256 0.929444 0.706468 0.121 Uiso 1 1 calc GR
H15B H -0.115083 1.028647 0.671103 0.121 Uiso 1 1 calc GR
H15C H -0.179499 0.888530 0.680272 0.121 Uiso 1 1 calc GR

loop_
_atom_site_aniso_label
_atom_site_aniso_U_11
_atom_site_aniso_U_22
_atom_site_aniso_U_33
_atom_site_aniso_U_23
_atom_site_aniso_U_13
_atom_site_aniso_U_12
N1 0.0408(12) 0.0388(11) 0.0463(11) 0.0066(8) 0.0043(9) 0.0022(9)
O2 0.0462(10) 0.0423(9) 0.0602(10) 0.0132(7) 0.0018(8) 0.0009(7)
O3 0.0421(10) 0.0440(9) 0.0756(11) 0.0156(8) 0.0016(8) 0.0019(8)
C4 0.0378(13) 0.0386(13) 0.0366(11) 0.0025(9) 0.0069(10) 0.0009(10)
C5 0.0376(13) 0.0419(13) 0.0632(15) 0.0069(11) -0.0049(11) -0.0015(11)
C6 0.0417(14) 0.0384(13) 0.0495(13) 0.0062(10) 0.0017(11) -0.0036(11)
C7 0.0368(13) 0.0422(13) 0.0514(13) 0.0032(10) 0.0016(10) -0.0030(11)
C8 0.0450(15) 0.0393(13) 0.0682(16) 0.0054(11) -0.0004(12) -0.0051(11)
B9 0.0426(16) 0.0414(15) 0.0451(14) 0.0053(11) 0.0121(12) 0.0035(13)
C10 0.0460(14) 0.0424(13) 0.0510(14) 0.0131(10) 0.0047(11) 0.0068(11)
C11 0.0461(16) 0.0405(13) 0.0616(15) 0.0132(10) 0.0088(12) 0.0080(11)
C12 0.0471(16) 0.0651(17) 0.0932(19) 0.0198(14) 0.0023(13) 0.0070(14)
C13 0.100(2) 0.0589(16) 0.0676(18) -0.0099(13) 0.0090(15) 0.0128(16)
C14 0.070(2) 0.0556(17) 0.107(2) 0.0353(15) 0.0193(16) 0.0007(14)
C15 0.115(3) 0.0737(19) 0.0529(16) 0.0046(13) 0.0109(15) 0.0180(18)

loop_
_atom_type_symbol
_atom_type_description
_atom_type_scat_dispersion_real
_atom_type_scat_dispersion_imag
_atom_type_scat_source
C C 0.0033 0.0016 'International Tables Vol C Tables 4.2.6.8 and 6.1.1.4'
H H 0.0000 0.0000 'International Tables Vol C Tables 4.2.6.8 and 6.1.1.4'
B B 0.0013 0.0007 'International Tables Vol C Tables 4.2.6.8 and 6.1.1.4'
N N 0.0061 0.0033 'International Tables Vol C Tables 4.2.6.8 and 6.1.1.4'
O O 0.0106 0.0060 'International Tables Vol C Tables 4.2.6.8 and 6.1.1.4'

loop_
_geom_angle_atom_site_label_1
_geom_angle_atom_site_label_2
_geom_angle_atom_site_label_3
_geom_angle
_geom_angle_site_symmetry_1
C7 N1 B9 122.5(2) .
C8 N1 C7 115.17(17) .
C8 N1 B9 122.37(19) .
B9 O2 C10 105.44(17) .
B9 O3 C11 106.15(17) .
C4 C4 C5 124.3(2) 3_667
C4 C4 C6 123.7(2) 3_667
C5 C4 C6 112.07(17) .
C8 C5 C4 123.6(2) .
C7 C6 C4 122.40(19) .
C6 C7 N1 123.6(2) .
C5 C8 N1 123.0(2) .
O2 B9 N1 122.9(2) .
O2 B9 O3 114.79(19) .
O3 B9 N1 122.3(2) .
O2 C10 C11 102.32(16) .
O2 C10 C12 109.19(18) .
O2 C10 C15 106.22(16) .
C12 C10 C11 114.82(19) .
C12 C10 C15 111.0(2) .
C15 C10 C11 112.57(18) .
O3 C11 C10 102.22(17) .
O3 C11 C13 106.34(18) .
O3 C11 C14 108.85(17) .
C13 C11 C10 112.16(18) .
C14 C11 C10 115.76(19) .
C14 C11 C13 110.7(2) .

loop_
_geom_bond_atom_site_label_1
_geom_bond_atom_site_label_2
_geom_bond_distance
_geom_bond_site_symmetry_2
N1 C7 1.399(2) .
N1 C8 1.395(3) .
N1 B9 1.430(3) .
O2 B9 1.360(3) .
O2 C10 1.471(2) .
O3 B9 1.362(3) .
O3 C11 1.462(2) .
C4 C4 1.375(4) 3_667
C4 C5 1.440(3) .
C4 C6 1.457(3) .
C5 C8 1.329(3) .
C6 C7 1.331(3) .
C10 C11 1.549(3) .
C10 C12 1.507(3) .
C10 C15 1.524(3) .
C11 C13 1.527(3) .
C11 C14 1.503(3) .

loop_
_geom_torsion_atom_site_label_1
_geom_torsion_atom_site_label_2
_geom_torsion_atom_site_label_3
_geom_torsion_atom_site_label_4
_geom_torsion
_geom_torsion_site_symmetry_1
O2 C10 C11 O3 29.60(19) .
O2 C10 C11 C13 -83.9(2) .
O2 C10 C11 C14 147.73(19) .
C4 C4 C5 C8 177.5(2) 3_667
C4 C4 C6 C7 -177.5(2) 3_667
C4 C5 C8 N1 -0.3(4) .
C4 C6 C7 N1 0.4(3) .
C5 C4 C6 C7 2.0(3) .
C6 C4 C5 C8 -2.1(3) .
C7 N1 C8 C5 2.8(3) .
C7 N1 B9 O2 -1.7(3) .
C7 N1 B9 O3 178.54(18) .
C8 N1 C7 C6 -2.8(3) .
C8 N1 B9 O2 178.37(19) .
C8 N1 B9 O3 -1.4(3) .
B9 N1 C7 C6 177.2(2) .
B9 N1 C8 C5 -177.3(2) .
B9 O2 C10 C11 -25.1(2) .
B9 O2 C10 C12 -147.21(19) .
B9 O2 C10 C15 93.1(2) .
B9 O3 C11 C10 -23.7(2) .
B9 O3 C11 C13 94.1(2) .
B9 O3 C11 C14 -146.6(2) .
C10 O2 B9 N1 -168.3(2) .
C10 O2 B9 O3 11.4(2) .
C11 O3 B9 N1 -171.5(2) .
C11 O3 B9 O2 8.8(2) .
C12 C10 C11 O3 147.75(18) .
C12 C10 C11 C13 34.2(3) .
C12 C10 C11 C14 -94.1(2) .
C15 C10 C11 O3 -84.00(19) .
C15 C10 C11 C13 162.47(18) .
C15 C10 C11 C14 34.1(3) .

loop_
_twin_individual_id
_twin_individual_mass_fraction_refined
1 0.559(2)
2 0.441(2)
